data_1010070
loop_
_publ_author_name
'Beintema, J'

_publ_section_title
;
On the crystal structure of barium antimonate.
;
_journal_coden_ASTM PKNAAU
_journal_name_full
;
Proceedings of the Koninklijke Nederlandse Academie van Wetenschappen
;
_journal_page_first 652
_journal_page_last 661
_journal_volume 39
_journal_year 1936
_chemical_formula_structural 'BA (H2 O)2 (SB (O H)6 )2'
_chemical_formula_sum 'Ba H16 O14 Sb2'
_chemical_name_systematic 'Barium hexahydroxyantimonate dihydrate'
_symmetry_cell_setting monoclinic
_symmetry_Int_Tables_number 15
_symmetry_space_group_name_H-M 'I 1 2/a 1 S'
_cell_angle_alpha 90
_cell_angle_beta 87.3
_cell_angle_gamma 90
_cell_formula_units_Z 4
_cell_length_a 9.961
_cell_length_b 12.506
_cell_length_c 10.129
_cell_volume 1260.4
_exptl_crystal_density_meas 3.22
_cod_original_formula_sum 'H16 Ba O14 Sb2'
_cod_database_code 1010070

loop_
_symmetry_equiv_pos_as_xyz
x,y,z
-x,y,-z
1/2-x,-y,-z
1/2+x,-y,z
1/2+x,1/2+y,1/2+z
1/2-x,1/2+y,1/2-z
-x,1/2-y,1/2-z
x,1/2-y,1/2+z

loop_
_atom_site_label
_atom_site_type_symbol
_atom_site_symmetry_multiplicity
_atom_site_Wyckoff_symbol
_atom_site_fract_x
_atom_site_fract_y
_atom_site_fract_z
_atom_site_occupancy
_atom_site_attached_hydrogens
_atom_site_calc_flag
Ba1 Ba2+ 4 e 0. 0.25 0. 1. 0 d
Sb1 Sb5+ 8 f 0. 0. 0.25 1. 0 d
O1 O2- 8 f -1. -1. -1. 7. 0 dum
H1 H1+ 8 f -1. -1. -1. 8. 0 dum

loop_
_atom_type_symbol
_atom_type_oxidation_number
Ba2+ 2.000
Sb5+ 5.000
O2- -2.000
H1+ 1.000
